data_2023350
loop_
_publ_author_name
'Plutenko, Maksym O.'
'Vynohradov, Oleksandr S.'
'Haukka, Matti'
'Golenya, Irina A.'
'Gaidai, Snizhana V.'

_publ_section_title
;
 Crystal structure and Hirshfeld surface analysis of a new polymorph of
 chloridobis(1,10-phenanthroline-\k2 N,N&#x2032;)copper(II) perchlorate
;
_journal_coeditor_code WM5744
_journal_issue 2
_journal_name_full 'Acta Crystallographica Section E Crystallographic Communications'
_journal_paper_doi 10.1107/S2056989025000209
_journal_volume 81
_journal_year 2025
_chemical_formula_iupac '[Cu Cl (C12 H8 N2)2] (Cl O4)'
_chemical_formula_moiety 'C24 H16 Cl Cu N4, Cl O4'
_chemical_formula_sum 'C24 H16 Cl2 Cu N4 O4'
_chemical_formula_weight 558.85
_chemical_name_systematic
;
Chloridobis(1,10-phenanthroline-\k^2^<i>N</i>,<i>N</i>')copper(II) perchlorate
;
_space_group_crystal_system monoclinic
_space_group_IT_number 15
_space_group_name_Hall '-C 2yc'
_space_group_name_H-M_alt 'C 1 2/c 1'
_atom_sites_solution_hydrogens geom
_audit_creation_method SHELXL-2018/3
_cell_angle_alpha 90
_cell_angle_beta 115.227(2)
_cell_angle_gamma 90
_cell_formula_units_Z 4
_cell_length_a 15.7143(5)
_cell_length_b 11.6386(4)
_cell_length_c 13.0138(5)
_cell_measurement_reflns_used 1037
_cell_measurement_temperature 120(2)
_cell_measurement_theta_max 27.48
_cell_measurement_theta_min 3.06
_cell_volume 2153.12(14)
_computing_cell_refinement
;
Denzo/Scalepack (Otwinowski & Minor, 1997)
;
_computing_data_collection
;
COLLECT (Bruker, 2004)
;
_computing_data_reduction
;
Denzo/Scalepack (Otwinowski & Minor, 1997)
;
_computing_molecular_graphics
;
OLEX2 (Dolomanov <i>et al.</i>, 2009)
;
_computing_publication_material
;
publCIF (Westrip, 2010)
;
_computing_structure_refinement
;
<i>SHELXL2019/2</i> (Sheldrick, 2015)
;
_computing_structure_solution
;
SHELXS97 (Sheldrick, 2008)
;
_diffrn_ambient_temperature 120(2)
_diffrn_detector_area_resol_mean 9
_diffrn_measured_fraction_theta_full 0.995
_diffrn_measured_fraction_theta_max 0.995
_diffrn_measurement_device_type 'Nonius KappaCCD'
_diffrn_measurement_method '\f scans and \w scans with \k offset'
_diffrn_radiation_source 'fine-focus sealed tube'
_diffrn_radiation_type MoK\a
_diffrn_radiation_wavelength 0.71073
_diffrn_reflns_av_R_equivalents 0.0503
_diffrn_reflns_av_unetI/netI 0.0325
_diffrn_reflns_limit_h_max 20
_diffrn_reflns_limit_h_min -20
_diffrn_reflns_limit_k_max 15
_diffrn_reflns_limit_k_min -15
_diffrn_reflns_limit_l_max 16
_diffrn_reflns_limit_l_min -16
_diffrn_reflns_number 21362
_diffrn_reflns_theta_full 25.242
_diffrn_reflns_theta_max 27.531
_diffrn_reflns_theta_min 2.262
_exptl_absorpt_coefficient_mu 1.306
_exptl_absorpt_correction_T_max 0.8798
_exptl_absorpt_correction_T_min 0.6419
_exptl_absorpt_correction_type multi-scan
_exptl_absorpt_process_details
;
(SADABS; Krause <i>et al.</i>,  2015)
;
_exptl_crystal_colour green
_exptl_crystal_density_diffrn 1.724
_exptl_crystal_description block
_exptl_crystal_F_000 1132
_exptl_crystal_size_max 0.130
_exptl_crystal_size_mid 0.125
_exptl_crystal_size_min 0.094
_refine_diff_density_max 0.701
_refine_diff_density_min -0.565
_refine_ls_extinction_method none
_refine_ls_goodness_of_fit_ref 1.060
_refine_ls_hydrogen_treatment constr
_refine_ls_matrix_type full
_refine_ls_number_parameters 160
_refine_ls_number_reflns 2471
_refine_ls_number_restraints 0
_refine_ls_restrained_S_all 1.060
_refine_ls_R_factor_all 0.0614
_refine_ls_R_factor_gt 0.0439
_refine_ls_shift/su_max 0.000
_refine_ls_shift/su_mean 0.000
_refine_ls_structure_factor_coef Fsqd
_refine_ls_weighting_details 'w=1/[\s^2^(Fo^2^)+(0.0393P)^2^+5.6416P] where P=(Fo^2^+2Fc^2^)/3'
_refine_ls_weighting_scheme calc
_refine_ls_wR_factor_gt 0.0965
_refine_ls_wR_factor_ref 0.1049
_reflns_number_gt 1947
_reflns_number_total 2471
_reflns_threshold_expression 'I > 2\s(I)'
_cod_data_source_file wm5744.cif
_cod_data_source_block I
_cod_original_cell_volume 2153.12(13)
_cod_original_sg_symbol_H-M 'C 2/c'
_cod_database_code 2023350
_shelx_space_group_comment
;
The symmetry employed for this shelxl refinement is uniquely defined
by the following loop, which should always be used as a source of
symmetry information in preference to the above space-group names.
They are only intended as comments.
;
_shelx_estimated_absorpt_t_min 0.849
_shelx_estimated_absorpt_t_max 0.887

loop_
_space_group_symop_operation_xyz
'x, y, z'
'-x, y, -z+1/2'
'x+1/2, y+1/2, z'
'-x+1/2, y+1/2, -z+1/2'
'-x, -y, -z'
'x, -y, z-1/2'
'-x+1/2, -y+1/2, -z'
'x+1/2, -y+1/2, z-1/2'

loop_
_atom_site_type_symbol
_atom_site_label
_atom_site_fract_x
_atom_site_fract_y
_atom_site_fract_z
_atom_site_U_iso_or_equiv
_atom_site_adp_type
_atom_site_calc_flag
_atom_site_occupancy
_atom_site_disorder_assembly
_atom_site_disorder_group
Cu Cu1 0.000000 0.24858(4) 0.250000 0.03782(18) Uani d 1 . .
Cl Cl1 0.000000 0.04751(9) 0.250000 0.0380(3) Uani d 1 . .
Cl Cl2 0.000000 0.37251(8) -0.250000 0.0303(2) Uani d 1 . .
O O1 0.07641(18) 0.4406(2) -0.2458(3) 0.0632(8) Uani d 1 . .
O O2 0.0293(2) 0.3002(3) -0.1533(3) 0.0819(10) Uani d 1 . .
N N1 -0.10679(18) 0.2549(2) 0.2935(2) 0.0364(6) Uani d 1 . .
N N2 -0.09691(17) 0.33812(19) 0.1083(2) 0.0320(5) Uani d 1 . .
C C1 -0.1099(2) 0.2086(3) 0.3852(3) 0.0430(7) Uani d 1 . .
H H1 -0.055627 0.170922 0.439318 0.052 Uiso calc 1 . .
C C2 -0.1913(2) 0.2140(3) 0.4040(3) 0.0438(8) Uani d 1 . .
H H2 -0.191784 0.179833 0.470096 0.053 Uiso calc 1 . .
C C3 -0.2694(2) 0.2679(3) 0.3281(3) 0.0399(7) Uani d 1 . .
H H3 -0.324559 0.271466 0.340803 0.048 Uiso calc 1 . .
C C4 -0.2683(2) 0.3186(2) 0.2303(2) 0.0349(7) Uani d 1 . .
C C5 -0.3467(2) 0.3764(3) 0.1452(3) 0.0415(7) Uani d 1 . .
H H5 -0.403151 0.384501 0.154666 0.050 Uiso calc 1 . .
C C6 -0.3421(2) 0.4199(3) 0.0512(3) 0.0405(7) Uani d 1 . .
H H6 -0.395219 0.458075 -0.004311 0.049 Uiso calc 1 . .
C C7 -0.2578(2) 0.4090(2) 0.0343(3) 0.0343(6) Uani d 1 . .
C C8 -0.2487(2) 0.4508(2) -0.0620(3) 0.0382(7) Uani d 1 . .
H H8 -0.300060 0.487821 -0.121269 0.046 Uiso calc 1 . .
C C9 -0.1647(2) 0.4373(2) -0.0691(3) 0.0385(7) Uani d 1 . .
H H9 -0.157107 0.466637 -0.132784 0.046 Uiso calc 1 . .
C C10 -0.0908(2) 0.3806(2) 0.0169(3) 0.0359(7) Uani d 1 . .
H H10 -0.033379 0.371728 0.010016 0.043 Uiso calc 1 . .
C C11 -0.1797(2) 0.3536(2) 0.1167(2) 0.0308(6) Uani d 1 . .
C C12 -0.1844(2) 0.3084(2) 0.2167(2) 0.0320(6) Uani d 1 . .

loop_
_atom_site_aniso_label
_atom_site_aniso_U_11
_atom_site_aniso_U_22
_atom_site_aniso_U_33
_atom_site_aniso_U_12
_atom_site_aniso_U_13
_atom_site_aniso_U_23
Cu1 0.0417(3) 0.0452(3) 0.0423(3) 0.000 0.0331(3) 0.000
Cl1 0.0354(5) 0.0433(6) 0.0415(6) 0.000 0.0222(5) 0.000
Cl2 0.0319(5) 0.0321(5) 0.0365(5) 0.000 0.0239(4) 0.000
O1 0.0645(16) 0.0475(14) 0.112(2) -0.0249(12) 0.0710(17) -0.0274(14)
O2 0.0681(18) 0.123(3) 0.0741(19) 0.0427(18) 0.0489(16) 0.0583(19)
N1 0.0428(14) 0.0412(13) 0.0388(13) -0.0026(11) 0.0303(12) -0.0019(11)
N2 0.0399(13) 0.0307(12) 0.0373(13) -0.0015(10) 0.0278(11) -0.0046(10)
C1 0.0514(19) 0.0477(17) 0.0452(18) -0.0009(15) 0.0352(16) 0.0023(14)
C2 0.057(2) 0.0477(17) 0.0468(18) -0.0089(15) 0.0414(17) -0.0061(15)
C3 0.0404(17) 0.0485(18) 0.0453(17) -0.0152(14) 0.0321(15) -0.0160(14)
C4 0.0384(16) 0.0372(15) 0.0397(16) -0.0130(12) 0.0269(14) -0.0174(13)
C5 0.0330(15) 0.0512(18) 0.0486(18) -0.0122(13) 0.0254(14) -0.0187(15)
C6 0.0333(15) 0.0471(18) 0.0437(18) -0.0033(13) 0.0190(14) -0.0113(14)
C7 0.0367(15) 0.0327(14) 0.0389(16) -0.0083(12) 0.0211(13) -0.0129(12)
C8 0.0434(17) 0.0359(15) 0.0383(17) -0.0038(13) 0.0202(14) -0.0067(12)
C9 0.0538(19) 0.0337(15) 0.0377(16) -0.0058(14) 0.0288(15) -0.0025(13)
C10 0.0455(17) 0.0347(15) 0.0403(16) -0.0030(13) 0.0305(14) -0.0028(12)
C11 0.0383(15) 0.0281(13) 0.0355(15) -0.0089(11) 0.0248(13) -0.0122(11)
C12 0.0383(15) 0.0312(14) 0.0357(15) -0.0089(12) 0.0246(13) -0.0116(12)

loop_
_atom_type_symbol
_atom_type_description
_atom_type_scat_dispersion_real
_atom_type_scat_dispersion_imag
_atom_type_scat_source
C C 0.0033 0.0016 'International Tables Vol C Tables 4.2.6.8 and 6.1.1.4'
H H 0.0000 0.0000 'International Tables Vol C Tables 4.2.6.8 and 6.1.1.4'
N N 0.0061 0.0033 'International Tables Vol C Tables 4.2.6.8 and 6.1.1.4'
O O 0.0106 0.0060 'International Tables Vol C Tables 4.2.6.8 and 6.1.1.4'
Cl Cl 0.1484 0.1585 'International Tables Vol C Tables 4.2.6.8 and 6.1.1.4'
Cu Cu 0.3201 1.2651 'International Tables Vol C Tables 4.2.6.8 and 6.1.1.4'

loop_
_geom_angle_atom_site_label_1
_geom_angle_atom_site_label_2
_geom_angle_atom_site_label_3
_geom_angle_site_symmetry_1
_geom_angle_site_symmetry_3
_geom_angle
_geom_angle_publ_flag
N1 Cu1 N1 . 2 175.73(14) ?
N1 Cu1 N2 . 2 96.66(9) ?
N1 Cu1 N2 2 2 81.20(9) ?
N1 Cu1 N2 . . 81.20(9) ?
N1 Cu1 N2 2 . 96.66(9) ?
N2 Cu1 N2 2 . 120.50(12) ?
N1 Cu1 Cl1 . . 92.13(7) ?
N1 Cu1 Cl1 2 . 92.13(7) ?
N2 Cu1 Cl1 2 . 119.75(6) ?
N2 Cu1 Cl1 . . 119.75(6) ?
O2 Cl2 O2 2_554 . 107.1(3) ?
O2 Cl2 O1 2_554 . 108.37(15) ?
O2 Cl2 O1 . . 110.36(19) ?
O2 Cl2 O1 2_554 2_554 110.36(19) ?
O2 Cl2 O1 . 2_554 108.37(15) ?
O1 Cl2 O1 . 2_554 112.1(2) ?
C1 N1 C12 . . 118.9(3) ?
C1 N1 Cu1 . . 126.8(2) ?
C12 N1 Cu1 . . 114.29(18) ?
C10 N2 C11 . . 117.2(3) ?
C10 N2 Cu1 . . 132.0(2) ?
C11 N2 Cu1 . . 110.81(18) ?
N1 C1 C2 . . 121.6(3) ?
N1 C1 H1 . . 119.2 ?
C2 C1 H1 . . 119.2 ?
C3 C2 C1 . . 120.2(3) ?
C3 C2 H2 . . 119.9 ?
C1 C2 H2 . . 119.9 ?
C2 C3 C4 . . 119.7(3) ?
C2 C3 H3 . . 120.1 ?
C4 C3 H3 . . 120.1 ?
C12 C4 C3 . . 116.8(3) ?
C12 C4 C5 . . 119.2(3) ?
C3 C4 C5 . . 124.0(3) ?
C6 C5 C4 . . 121.0(3) ?
C6 C5 H5 . . 119.5 ?
C4 C5 H5 . . 119.5 ?
C5 C6 C7 . . 120.9(3) ?
C5 C6 H6 . . 119.6 ?
C7 C6 H6 . . 119.6 ?
C11 C7 C8 . . 117.0(3) ?
C11 C7 C6 . . 119.2(3) ?
C8 C7 C6 . . 123.8(3) ?
C9 C8 C7 . . 119.2(3) ?
C9 C8 H8 . . 120.4 ?
C7 C8 H8 . . 120.4 ?
C8 C9 C10 . . 119.9(3) ?
C8 C9 H9 . . 120.1 ?
C10 C9 H9 . . 120.1 ?
N2 C10 C9 . . 122.9(3) ?
N2 C10 H10 . . 118.5 ?
C9 C10 H10 . . 118.5 ?
N2 C11 C7 . . 123.8(2) ?
N2 C11 C12 . . 116.4(3) ?
C7 C11 C12 . . 119.9(2) ?
N1 C12 C4 . . 122.9(3) ?
N1 C12 C11 . . 117.3(2) ?
C4 C12 C11 . . 119.8(3) ?

loop_
_geom_bond_atom_site_label_1
_geom_bond_atom_site_label_2
_geom_bond_site_symmetry_2
_geom_bond_distance
_geom_bond_publ_flag
Cu1 N1 . 1.988(2) y
Cu1 N1 2 1.988(2) ?
Cu1 N2 2 2.100(2) ?
Cu1 N2 . 2.100(2) y
Cu1 Cl1 . 2.3402(12) y
Cl2 O2 2_554 1.418(3) ?
Cl2 O2 . 1.418(3) y
Cl2 O1 . 1.420(2) y
Cl2 O1 2_554 1.420(2) ?
N1 C1 . 1.330(4) ?
N1 C12 . 1.354(4) ?
N2 C10 . 1.329(3) ?
N2 C11 . 1.363(3) ?
C1 C2 . 1.403(4) ?
C1 H1 . 0.9500 ?
C2 C3 . 1.358(5) ?
C2 H2 . 0.9500 ?
C3 C4 . 1.409(4) ?
C3 H3 . 0.9500 ?
C4 C12 . 1.408(4) ?
C4 C5 . 1.426(5) ?
C5 C6 . 1.355(5) ?
C5 H5 . 0.9500 ?
C6 C7 . 1.438(4) ?
C6 H6 . 0.9500 ?
C7 C11 . 1.397(4) ?
C7 C8 . 1.406(4) ?
C8 C9 . 1.370(4) ?
C8 H8 . 0.9500 ?
C9 C10 . 1.389(4) ?
C9 H9 . 0.9500 ?
C10 H10 . 0.9500 ?
C11 C12 . 1.435(4) ?

loop_
_geom_hbond_atom_site_label_D
_geom_hbond_atom_site_label_H
_geom_hbond_atom_site_label_A
_geom_hbond_site_symmetry_A
_geom_hbond_distance_DH
_geom_hbond_distance_HA
_geom_hbond_distance_DA
_geom_hbond_angle_DHA
_geom_hbond_publ_flag
C9 H9 O1 2_554 0.95 2.43 3.253(4) 144.8 yes
C3 H3 O2 8_456 0.95 2.475 3.368(5) 156.7 yes

loop_
_geom_torsion_atom_site_label_1
_geom_torsion_atom_site_label_2
_geom_torsion_atom_site_label_3
_geom_torsion_atom_site_label_4
_geom_torsion_site_symmetry_1
_geom_torsion_site_symmetry_2
_geom_torsion_site_symmetry_3
_geom_torsion_site_symmetry_4
_geom_torsion
_geom_torsion_publ_flag
C12 N1 C1 C2 . . . . 0.0(5) ?
Cu1 N1 C1 C2 . . . . -176.8(2) ?
N1 C1 C2 C3 . . . . -0.3(5) ?
C1 C2 C3 C4 . . . . -0.1(5) ?
C2 C3 C4 C12 . . . . 0.8(4) ?
C2 C3 C4 C5 . . . . 179.5(3) ?
C12 C4 C5 C6 . . . . 1.0(4) ?
C3 C4 C5 C6 . . . . -177.7(3) ?
C4 C5 C6 C7 . . . . 0.0(5) ?
C5 C6 C7 C11 . . . . -0.5(4) ?
C5 C6 C7 C8 . . . . 179.1(3) ?
C11 C7 C8 C9 . . . . -1.2(4) ?
C6 C7 C8 C9 . . . . 179.2(3) ?
C7 C8 C9 C10 . . . . 1.5(4) ?
C11 N2 C10 C9 . . . . -1.0(4) ?
Cu1 N2 C10 C9 . . . . 179.5(2) ?
C8 C9 C10 N2 . . . . -0.4(4) ?
C10 N2 C11 C7 . . . . 1.3(4) ?
Cu1 N2 C11 C7 . . . . -179.1(2) ?
C10 N2 C11 C12 . . . . -179.2(2) ?
Cu1 N2 C11 C12 . . . . 0.4(3) ?
C8 C7 C11 N2 . . . . -0.2(4) ?
C6 C7 C11 N2 . . . . 179.5(2) ?
C8 C7 C11 C12 . . . . -179.7(2) ?
C6 C7 C11 C12 . . . . 0.0(4) ?
C1 N1 C12 C4 . . . . 0.8(4) ?
Cu1 N1 C12 C4 . . . . 178.0(2) ?
C1 N1 C12 C11 . . . . -177.7(3) ?
Cu1 N1 C12 C11 . . . . -0.5(3) ?
C3 C4 C12 N1 . . . . -1.2(4) ?
C5 C4 C12 N1 . . . . 180.0(3) ?
C3 C4 C12 C11 . . . . 177.3(2) ?
C5 C4 C12 C11 . . . . -1.5(4) ?
N2 C11 C12 N1 . . . . 0.1(4) ?
C7 C11 C12 N1 . . . . 179.6(2) ?
N2 C11 C12 C4 . . . . -178.5(2) ?
C7 C11 C12 C4 . . . . 1.0(4) ?
